data_7006647
loop_
_publ_author_name
'Kochi, Takuya'
'Yoshimura, Kenji'
'Nozaki, Kyoko'

_publ_section_title
;
 Synthesis of anionic methylpalladium complexes with
 phosphine-sulfonate ligands and their activities for olefin
 polymerization.
;
_journal_issue 1
_journal_name_full 'Dalton transactions (Cambridge, England : 2003)'
_journal_page_first 25
_journal_page_last 27
_journal_paper_doi 10.1039/b512452m
_journal_year 2006
_chemical_formula_sum 'C25 H33 Cl N O3 P Pd S'
_chemical_formula_weight 600.40
_chemical_name_systematic
;
?
;
_space_group_IT_number 14
_symmetry_cell_setting monoclinic
_symmetry_space_group_name_Hall '-P 2ybc'
_symmetry_space_group_name_H-M 'P 1 21/c 1'
_atom_sites_solution_hydrogens geom
_atom_sites_solution_primary direct
_atom_sites_solution_secondary difmap
_audit_creation_method SHELXL-97
_cell_angle_alpha 90.000
_cell_angle_beta 92.549(2)
_cell_angle_gamma 90.000
_cell_formula_units_Z 4
_cell_length_a 14.186(6)
_cell_length_b 10.679(5)
_cell_length_c 17.678(8)
_cell_measurement_reflns_used 7413
_cell_measurement_temperature 120(2)
_cell_measurement_theta_max 27.4835
_cell_measurement_theta_min 3.0494
_cell_volume 2675(2)
_computing_structure_refinement 'SHELXL-97 (Sheldrick, 1997)'
_computing_structure_solution 'SHELXS-97 (Sheldrick, 1990)'
_diffrn_ambient_temperature 120(2)
_diffrn_measured_fraction_theta_full 0.925
_diffrn_measured_fraction_theta_max 0.925
_diffrn_radiation_monochromator graphite
_diffrn_radiation_source 'fine-focus sealed tube'
_diffrn_radiation_type MoK\a
_diffrn_radiation_wavelength 0.71070
_diffrn_reflns_av_R_equivalents 0.0255
_diffrn_reflns_av_sigmaI/netI 0.0323
_diffrn_reflns_limit_h_max 16
_diffrn_reflns_limit_h_min -15
_diffrn_reflns_limit_k_max 12
_diffrn_reflns_limit_k_min -11
_diffrn_reflns_limit_l_max 20
_diffrn_reflns_limit_l_min -20
_diffrn_reflns_number 14896
_diffrn_reflns_theta_full 25.00
_diffrn_reflns_theta_max 25.00
_diffrn_reflns_theta_min 3.28
_exptl_absorpt_coefficient_mu 0.958
_exptl_absorpt_correction_T_max 0.9537
_exptl_absorpt_correction_T_min 0.6460
_exptl_absorpt_correction_type multi-scan
_exptl_crystal_colour Yellow
_exptl_crystal_density_diffrn 1.491
_exptl_crystal_density_method 'not measured'
_exptl_crystal_description Platelet
_exptl_crystal_F_000 1232
_exptl_crystal_size_max 0.50
_exptl_crystal_size_mid 0.30
_exptl_crystal_size_min 0.05
_refine_diff_density_max 2.660
_refine_diff_density_min -0.600
_refine_diff_density_rms 0.111
_refine_ls_extinction_method none
_refine_ls_goodness_of_fit_ref 1.058
_refine_ls_hydrogen_treatment constr
_refine_ls_matrix_type full
_refine_ls_number_parameters 302
_refine_ls_number_reflns 4364
_refine_ls_number_restraints 0
_refine_ls_restrained_S_all 1.058
_refine_ls_R_factor_all 0.0458
_refine_ls_R_factor_gt 0.0436
_refine_ls_shift/su_max 0.001
_refine_ls_shift/su_mean 0.000
_refine_ls_structure_factor_coef Fsqd
_refine_ls_weighting_details 'calc w=1/[\s^2^(Fo^2^)+(0.0694P)^2^+7.1840P] where P=(Fo^2^+2Fc^2^)/3'
_refine_ls_weighting_scheme calc
_refine_ls_wR_factor_gt 0.1192
_refine_ls_wR_factor_ref 0.1208
_reflns_number_gt 4065
_reflns_number_total 4364
_reflns_threshold_expression >2sigma(I)
_cod_data_source_file b512452m.txt
_cod_data_source_block 2a'
_cod_depositor_comments
;
The following automatic conversions were performed:
'_symmetry_cell_setting' value 'Monoclinic' changed to 'monoclinic'
according to '/home/saulius/struct/CIF-dictionaries/cif_core.dic'
dictionary named 'cif_core.dic' version 2.4.1 from
2010-06-29.

'_exptl_absorpt_correction_type' value 'Multi-scan' changed
to 'multi-scan' according to
'/home/saulius/struct/CIF-dictionaries/cif_core.dic' dictionary named
'cif_core.dic' version 2.4.1 from 2010-06-29.

Automatic conversion script
Id: cif_fix_enum 1527 2010-12-29 10:47:43Z saulius 
;
_cod_original_cell_volume 2675.5(19)
_cod_original_sg_symbol_H-M P21/c
_cod_database_code 7006647

loop_
_symmetry_equiv_pos_as_xyz
'x, y, z'
'-x, y+1/2, -z+1/2'
'-x, -y, -z'
'x, -y-1/2, z-1/2'

loop_
_atom_site_label
_atom_site_type_symbol
_atom_site_fract_x
_atom_site_fract_y
_atom_site_fract_z
_atom_site_U_iso_or_equiv
_atom_site_adp_type
_atom_site_occupancy
_atom_site_symmetry_multiplicity
_atom_site_calc_flag
_atom_site_refinement_flags
_atom_site_disorder_assembly
_atom_site_disorder_group
Pd1 Pd 0.77704(2) 0.07042(3) 0.107562(16) 0.01858(13) Uani 1 1 d . . .
Cl1 Cl 0.68880(8) -0.08055(10) 0.03297(6) 0.0283(3) Uani 1 1 d . . .
C1 C 0.8824(3) -0.0579(4) 0.1295(3) 0.0275(10) Uani 1 1 d . . .
H1 H 0.8544 -0.1396 0.1401 0.041 Uiso 1 1 calc R . .
H2 H 0.9215 -0.0305 0.1735 0.041 Uiso 1 1 calc R . .
H3 H 0.9215 -0.0648 0.0853 0.041 Uiso 1 1 calc R . .
P1 P 0.86255(7) 0.20918(10) 0.17416(6) 0.0190(2) Uani 1 1 d . . .
C2 C 0.8329(3) 0.3690(4) 0.1426(2) 0.0214(9) Uani 1 1 d . . .
C3 C 0.7387(3) 0.4044(4) 0.1254(2) 0.0214(9) Uani 1 1 d . . .
S1 S 0.64319(7) 0.29824(10) 0.13636(6) 0.0246(2) Uani 1 1 d . . .
O1 O 0.6602(2) 0.1983(3) 0.08059(18) 0.0270(7) Uani 1 1 d . . .
O2 O 0.6517(2) 0.2525(3) 0.21347(17) 0.0299(7) Uani 1 1 d . . .
O3 O 0.5578(2) 0.3663(3) 0.11736(19) 0.0347(8) Uani 1 1 d . . .
C4 C 0.7185(4) 0.5216(4) 0.0953(3) 0.0304(10) Uani 1 1 d . . .
H4 H 0.6549 0.5449 0.0838 0.036 Uiso 1 1 calc R . .
C5 C 0.7910(4) 0.6057(4) 0.0818(3) 0.0348(11) Uani 1 1 d . . .
H5 H 0.7768 0.6858 0.0608 0.042 Uiso 1 1 calc R . .
C6 C 0.8830(4) 0.5725(4) 0.0990(3) 0.0328(11) Uani 1 1 d . . .
H6 H 0.9323 0.6301 0.0901 0.039 Uiso 1 1 calc R . .
C7 C 0.9045(3) 0.4555(4) 0.1291(2) 0.0263(10) Uani 1 1 d . . .
H7 H 0.9684 0.4338 0.1407 0.032 Uiso 1 1 calc R . .
C8 C 0.8497(3) 0.2082(4) 0.2766(2) 0.0220(9) Uani 1 1 d . . .
C9 C 0.8544(3) 0.3181(5) 0.3184(2) 0.0308(10) Uani 1 1 d . . .
H8 H 0.8655 0.3958 0.2942 0.037 Uiso 1 1 calc R . .
C10 C 0.8427(4) 0.3139(5) 0.3969(3) 0.0395(12) Uani 1 1 d . . .
H9 H 0.8463 0.3888 0.4259 0.047 Uiso 1 1 calc R . .
C11 C 0.8258(4) 0.2016(6) 0.4319(3) 0.0449(14) Uani 1 1 d . . .
H10 H 0.8166 0.1994 0.4847 0.054 Uiso 1 1 calc R . .
C12 C 0.8223(4) 0.0919(5) 0.3902(3) 0.0432(13) Uani 1 1 d . . .
H11 H 0.8114 0.0145 0.4148 0.052 Uiso 1 1 calc R . .
C13 C 0.8348(4) 0.0942(5) 0.3122(3) 0.0327(11) Uani 1 1 d . . .
H12 H 0.8330 0.0187 0.2838 0.039 Uiso 1 1 calc R . .
C14 C 0.9887(3) 0.2015(4) 0.1614(2) 0.0224(9) Uani 1 1 d . . .
C15 C 1.0549(3) 0.2107(5) 0.2211(3) 0.0319(10) Uani 1 1 d . . .
H13 H 1.0350 0.2202 0.2714 0.038 Uiso 1 1 calc R . .
C16 C 1.1509(3) 0.2060(6) 0.2074(3) 0.0421(13) Uani 1 1 d . . .
H14 H 1.1962 0.2108 0.2485 0.050 Uiso 1 1 calc R . .
C17 C 1.1808(3) 0.1942(5) 0.1335(3) 0.0398(12) Uani 1 1 d . . .
H15 H 1.2462 0.1923 0.1243 0.048 Uiso 1 1 calc R . .
C18 C 1.1148(3) 0.1853(5) 0.0739(3) 0.0367(12) Uani 1 1 d . . .
H16 H 1.1350 0.1774 0.0236 0.044 Uiso 1 1 calc R . .
C19 C 1.0198(3) 0.1878(5) 0.0872(3) 0.0304(10) Uani 1 1 d . . .
H17 H 0.9749 0.1802 0.0460 0.036 Uiso 1 1 calc R . .
N1 N 0.5040(3) -0.1152(5) 0.1350(3) 0.0506(12) Uani 1 1 d . . .
H18 H 0.5510 -0.1116 0.1000 0.061 Uiso 1 1 calc R . .
C20 C 0.4704(4) 0.0174(6) 0.1422(4) 0.0528(15) Uani 1 1 d . . .
H19 H 0.5250 0.0714 0.1566 0.063 Uiso 1 1 calc R . .
H20 H 0.4446 0.0461 0.0922 0.063 Uiso 1 1 calc R . .
C21 C 0.3972(4) 0.0332(6) 0.1987(4) 0.0578(17) Uani 1 1 d . . .
H21 H 0.3407 -0.0144 0.1826 0.087 Uiso 1 1 calc R . .
H22 H 0.3811 0.1221 0.2028 0.087 Uiso 1 1 calc R . .
H23 H 0.4214 0.0023 0.2480 0.087 Uiso 1 1 calc R . .
C22 C 0.5504(4) -0.1694(6) 0.2036(3) 0.0477(14) Uani 1 1 d . . .
H24 H 0.5828 -0.2473 0.1891 0.057 Uiso 1 1 calc R . .
H25 H 0.5009 -0.1930 0.2387 0.057 Uiso 1 1 calc R . .
C23 C 0.6197(4) -0.0885(6) 0.2451(3) 0.0515(16) Uani 1 1 d . . .
H26 H 0.6719 -0.0693 0.2124 0.077 Uiso 1 1 calc R . .
H27 H 0.6443 -0.1321 0.2906 0.077 Uiso 1 1 calc R . .
H28 H 0.5890 -0.0105 0.2596 0.077 Uiso 1 1 calc R . .
C24 C 0.4294(4) -0.1995(5) 0.0994(3) 0.0447(13) Uani 1 1 d . . .
H29 H 0.3794 -0.2120 0.1359 0.054 Uiso 1 1 calc R . .
H30 H 0.4004 -0.1568 0.0544 0.054 Uiso 1 1 calc R . .
C25 C 0.4639(6) -0.3233(7) 0.0759(4) 0.075(2) Uani 1 1 d . . .
H31 H 0.5046 -0.3132 0.0330 0.113 Uiso 1 1 calc R . .
H32 H 0.4101 -0.3768 0.0610 0.113 Uiso 1 1 calc R . .
H33 H 0.5000 -0.3622 0.1183 0.113 Uiso 1 1 calc R . .

loop_
_atom_site_aniso_label
_atom_site_aniso_U_11
_atom_site_aniso_U_22
_atom_site_aniso_U_33
_atom_site_aniso_U_23
_atom_site_aniso_U_13
_atom_site_aniso_U_12
Pd1 0.0205(2) 0.0197(2) 0.01557(19) 0.00049(12) 0.00069(13) 0.00187(12)
Cl1 0.0271(6) 0.0275(6) 0.0302(6) -0.0082(4) 0.0002(4) 0.0002(4)
C1 0.026(2) 0.024(2) 0.032(2) -0.0027(18) -0.0053(19) 0.0058(18)
P1 0.0204(5) 0.0224(5) 0.0142(5) 0.0018(4) 0.0001(4) 0.0011(4)
C2 0.029(2) 0.022(2) 0.0136(19) -0.0002(16) 0.0005(16) 0.0015(18)
C3 0.025(2) 0.021(2) 0.018(2) -0.0013(16) 0.0045(17) 0.0045(17)
S1 0.0219(5) 0.0264(6) 0.0257(6) 0.0006(4) 0.0015(4) 0.0048(4)
O1 0.0234(16) 0.0248(16) 0.0322(17) -0.0024(13) -0.0055(13) 0.0036(13)
O2 0.0235(16) 0.0380(18) 0.0286(17) 0.0052(14) 0.0037(13) 0.0001(14)
O3 0.0244(17) 0.0382(19) 0.041(2) -0.0007(16) -0.0032(14) 0.0094(15)
C4 0.035(3) 0.024(2) 0.032(2) -0.0012(19) 0.002(2) 0.010(2)
C5 0.052(3) 0.020(2) 0.032(3) 0.004(2) 0.003(2) 0.003(2)
C6 0.047(3) 0.024(2) 0.028(2) 0.0006(19) 0.005(2) -0.006(2)
C7 0.030(2) 0.028(2) 0.020(2) -0.0004(18) -0.0001(18) -0.0026(19)
C8 0.017(2) 0.034(2) 0.0148(19) 0.0026(17) 0.0001(15) 0.0004(18)
C9 0.035(3) 0.037(3) 0.020(2) -0.0009(19) 0.0028(19) -0.003(2)
C10 0.044(3) 0.055(3) 0.020(2) -0.009(2) 0.000(2) -0.006(3)
C11 0.047(3) 0.072(4) 0.017(2) 0.000(2) 0.005(2) -0.010(3)
C12 0.056(3) 0.050(3) 0.024(3) 0.013(2) 0.002(2) -0.014(3)
C13 0.039(3) 0.036(3) 0.023(2) 0.005(2) 0.000(2) -0.005(2)
C14 0.024(2) 0.023(2) 0.020(2) 0.0042(17) -0.0001(17) 0.0030(17)
C15 0.028(2) 0.043(3) 0.024(2) 0.002(2) -0.0021(18) 0.002(2)
C16 0.023(3) 0.068(4) 0.034(3) 0.001(3) -0.006(2) 0.000(3)
C17 0.023(2) 0.056(3) 0.041(3) 0.002(2) 0.005(2) 0.001(2)
C18 0.032(3) 0.050(3) 0.029(3) 0.006(2) 0.010(2) 0.003(2)
C19 0.028(2) 0.043(3) 0.021(2) 0.001(2) 0.0008(18) 0.003(2)
N1 0.041(3) 0.066(3) 0.045(3) 0.002(2) -0.006(2) 0.013(2)
C20 0.045(3) 0.054(4) 0.059(4) 0.015(3) -0.008(3) -0.007(3)
C21 0.051(4) 0.047(3) 0.075(5) -0.009(3) -0.011(3) 0.009(3)
C22 0.037(3) 0.054(4) 0.051(3) 0.021(3) -0.002(3) 0.002(3)
C23 0.033(3) 0.084(5) 0.037(3) 0.018(3) -0.003(2) -0.002(3)
C24 0.041(3) 0.052(3) 0.041(3) 0.007(3) -0.002(2) 0.006(3)
C25 0.095(6) 0.070(5) 0.059(4) -0.020(4) -0.023(4) 0.031(4)

loop_
_atom_type_symbol
_atom_type_description
_atom_type_scat_dispersion_real
_atom_type_scat_dispersion_imag
_atom_type_scat_source
C C 0.0033 0.0016 'International Tables Vol C Tables 4.2.6.8 and 6.1.1.4'
H H 0.0000 0.0000 'International Tables Vol C Tables 4.2.6.8 and 6.1.1.4'
N N 0.0061 0.0033 'International Tables Vol C Tables 4.2.6.8 and 6.1.1.4'
O O 0.0106 0.0060 'International Tables Vol C Tables 4.2.6.8 and 6.1.1.4'
P P 0.1023 0.0942 'International Tables Vol C Tables 4.2.6.8 and 6.1.1.4'
S S 0.1246 0.1234 'International Tables Vol C Tables 4.2.6.8 and 6.1.1.4'
Cl Cl 0.1484 0.1585 'International Tables Vol C Tables 4.2.6.8 and 6.1.1.4'
Pd Pd -0.9988 1.0072 'International Tables Vol C Tables 4.2.6.8 and 6.1.1.4'

loop_
_geom_angle_atom_site_label_1
_geom_angle_atom_site_label_2
_geom_angle_atom_site_label_3
_geom_angle
_geom_angle_site_symmetry_1
_geom_angle_site_symmetry_3
_geom_angle_publ_flag
C1 Pd1 O1 176.58(15) . . ?
C1 Pd1 P1 88.25(13) . . ?
O1 Pd1 P1 95.17(9) . . ?
C1 Pd1 Cl1 90.73(13) . . ?
O1 Pd1 Cl1 85.85(9) . . ?
P1 Pd1 Cl1 178.15(4) . . ?
Pd1 C1 H1 109.5 . . ?
Pd1 C1 H2 109.5 . . ?
H1 C1 H2 109.5 . . ?
Pd1 C1 H3 109.5 . . ?
H1 C1 H3 109.5 . . ?
H2 C1 H3 109.5 . . ?
C14 P1 C8 105.39(19) . . ?
C14 P1 C2 102.59(19) . . ?
C8 P1 C2 105.92(19) . . ?
C14 P1 Pd1 114.97(15) . . ?
C8 P1 Pd1 116.46(14) . . ?
C2 P1 Pd1 110.26(14) . . ?
C7 C2 C3 118.3(4) . . ?
C7 C2 P1 120.4(3) . . ?
C3 C2 P1 121.2(3) . . ?
C4 C3 C2 120.3(4) . . ?
C4 C3 S1 118.1(3) . . ?
C2 C3 S1 121.6(3) . . ?
O3 S1 O2 115.1(2) . . ?
O3 S1 O1 111.64(19) . . ?
O2 S1 O1 112.01(19) . . ?
O3 S1 C3 106.8(2) . . ?
O2 S1 C3 106.55(19) . . ?
O1 S1 C3 103.81(19) . . ?
S1 O1 Pd1 116.72(17) . . ?
C3 C4 C5 120.4(4) . . ?
C3 C4 H4 119.8 . . ?
C5 C4 H4 119.8 . . ?
C6 C5 C4 119.8(4) . . ?
C6 C5 H5 120.1 . . ?
C4 C5 H5 120.1 . . ?
C5 C6 C7 120.5(5) . . ?
C5 C6 H6 119.7 . . ?
C7 C6 H6 119.7 . . ?
C6 C7 C2 120.7(4) . . ?
C6 C7 H7 119.6 . . ?
C2 C7 H7 119.6 . . ?
C9 C8 C13 120.2(4) . . ?
C9 C8 P1 121.3(3) . . ?
C13 C8 P1 118.5(3) . . ?
C8 C9 C10 119.6(5) . . ?
C8 C9 H8 120.2 . . ?
C10 C9 H8 120.2 . . ?
C11 C10 C9 120.1(5) . . ?
C11 C10 H9 119.9 . . ?
C9 C10 H9 119.9 . . ?
C10 C11 C12 120.2(4) . . ?
C10 C11 H10 119.9 . . ?
C12 C11 H10 119.9 . . ?
C11 C12 C13 120.4(5) . . ?
C11 C12 H11 119.8 . . ?
C13 C12 H11 119.8 . . ?
C8 C13 C12 119.4(5) . . ?
C8 C13 H12 120.3 . . ?
C12 C13 H12 120.3 . . ?
C15 C14 C19 119.1(4) . . ?
C15 C14 P1 122.7(3) . . ?
C19 C14 P1 118.2(3) . . ?
C14 C15 C16 119.9(4) . . ?
C14 C15 H13 120.0 . . ?
C16 C15 H13 120.0 . . ?
C15 C16 C17 120.4(5) . . ?
C15 C16 H14 119.8 . . ?
C17 C16 H14 119.8 . . ?
C18 C17 C16 119.8(5) . . ?
C18 C17 H15 120.1 . . ?
C16 C17 H15 120.1 . . ?
C19 C18 C17 120.2(4) . . ?
C19 C18 H16 119.9 . . ?
C17 C18 H16 119.9 . . ?
C18 C19 C14 120.7(4) . . ?
C18 C19 H17 119.7 . . ?
C14 C19 H17 119.7 . . ?
C22 N1 C20 115.6(5) . . ?
C22 N1 C24 112.9(5) . . ?
C20 N1 C24 112.3(4) . . ?
C22 N1 H18 104.9 . . ?
C20 N1 H18 104.9 . . ?
C24 N1 H18 104.9 . . ?
C21 C20 N1 113.5(5) . . ?
C21 C20 H19 108.9 . . ?
N1 C20 H19 108.9 . . ?
C21 C20 H20 108.9 . . ?
N1 C20 H20 108.9 . . ?
H19 C20 H20 107.7 . . ?
C20 C21 H21 109.5 . . ?
C20 C21 H22 109.5 . . ?
H21 C21 H22 109.5 . . ?
C20 C21 H23 109.5 . . ?
H21 C21 H23 109.5 . . ?
H22 C21 H23 109.5 . . ?
N1 C22 C23 116.2(5) . . ?
N1 C22 H24 108.2 . . ?
C23 C22 H24 108.2 . . ?
N1 C22 H25 108.2 . . ?
C23 C22 H25 108.2 . . ?
H24 C22 H25 107.4 . . ?
C22 C23 H26 109.5 . . ?
C22 C23 H27 109.5 . . ?
H26 C23 H27 109.5 . . ?
C22 C23 H28 109.5 . . ?
H26 C23 H28 109.5 . . ?
H27 C23 H28 109.5 . . ?
C25 C24 N1 114.7(5) . . ?
C25 C24 H29 108.6 . . ?
N1 C24 H29 108.6 . . ?
C25 C24 H30 108.6 . . ?
N1 C24 H30 108.6 . . ?
H29 C24 H30 107.6 . . ?
C24 C25 H31 109.5 . . ?
C24 C25 H32 109.5 . . ?
H31 C25 H32 109.5 . . ?
C24 C25 H33 109.5 . . ?
H31 C25 H33 109.5 . . ?
H32 C25 H33 109.5 . . ?

loop_
_geom_bond_atom_site_label_1
_geom_bond_atom_site_label_2
_geom_bond_distance
_geom_bond_site_symmetry_2
_geom_bond_publ_flag
Pd1 C1 2.051(4) . ?
Pd1 O1 2.184(3) . ?
Pd1 P1 2.2195(12) . ?
Pd1 Cl1 2.3997(12) . ?
C1 H1 0.9800 . ?
C1 H2 0.9800 . ?
C1 H3 0.9800 . ?
P1 C14 1.815(4) . ?
P1 C8 1.828(4) . ?
P1 C2 1.838(4) . ?
C2 C7 1.401(6) . ?
C2 C3 1.408(6) . ?
C3 C4 1.385(6) . ?
C3 S1 1.784(4) . ?
S1 O3 1.439(3) . ?
S1 O2 1.448(3) . ?
S1 O1 1.480(3) . ?
C4 C5 1.393(7) . ?
C4 H4 0.9500 . ?
C5 C6 1.373(7) . ?
C5 H5 0.9500 . ?
C6 C7 1.387(6) . ?
C6 H6 0.9500 . ?
C7 H7 0.9500 . ?
C8 C9 1.387(6) . ?
C8 C13 1.391(6) . ?
C9 C10 1.406(7) . ?
C9 H8 0.9500 . ?
C10 C11 1.374(8) . ?
C10 H9 0.9500 . ?
C11 C12 1.384(8) . ?
C11 H10 0.9500 . ?
C12 C13 1.398(7) . ?
C12 H11 0.9500 . ?
C13 H12 0.9500 . ?
C14 C15 1.386(6) . ?
C14 C19 1.409(6) . ?
C15 C16 1.394(7) . ?
C15 H13 0.9500 . ?
C16 C17 1.396(7) . ?
C16 H14 0.9500 . ?
C17 C18 1.381(7) . ?
C17 H15 0.9500 . ?
C18 C19 1.379(7) . ?
C18 H16 0.9500 . ?
C19 H17 0.9500 . ?
N1 C22 1.473(7) . ?
N1 C20 1.501(8) . ?
N1 C24 1.506(8) . ?
N1 H18 0.9300 . ?
C20 C21 1.483(9) . ?
C20 H19 0.9900 . ?
C20 H20 0.9900 . ?
C21 H21 0.9800 . ?
C21 H22 0.9800 . ?
C21 H23 0.9800 . ?
C22 C23 1.478(8) . ?
C22 H24 0.9900 . ?
C22 H25 0.9900 . ?
C23 H26 0.9800 . ?
C23 H27 0.9800 . ?
C23 H28 0.9800 . ?
C24 C25 1.476(8) . ?
C24 H29 0.9900 . ?
C24 H30 0.9900 . ?
C25 H31 0.9800 . ?
C25 H32 0.9800 . ?
C25 H33 0.9800 . ?

loop_
_geom_torsion_atom_site_label_1
_geom_torsion_atom_site_label_2
_geom_torsion_atom_site_label_3
_geom_torsion_atom_site_label_4
_geom_torsion
_geom_torsion_site_symmetry_1
_geom_torsion_site_symmetry_2
_geom_torsion_site_symmetry_3
_geom_torsion_site_symmetry_4
_geom_torsion_publ_flag
C1 Pd1 P1 C14 38.7(2) . . . . ?
O1 Pd1 P1 C14 -141.44(17) . . . . ?
Cl1 Pd1 P1 C14 -18.0(13) . . . . ?
C1 Pd1 P1 C8 -85.3(2) . . . . ?
O1 Pd1 P1 C8 94.59(18) . . . . ?
Cl1 Pd1 P1 C8 -142.0(12) . . . . ?
C1 Pd1 P1 C2 154.0(2) . . . . ?
O1 Pd1 P1 C2 -26.08(17) . . . . ?
Cl1 Pd1 P1 C2 97.3(13) . . . . ?
C14 P1 C2 C7 -10.7(4) . . . . ?
C8 P1 C2 C7 99.6(4) . . . . ?
Pd1 P1 C2 C7 -133.6(3) . . . . ?
C14 P1 C2 C3 164.0(3) . . . . ?
C8 P1 C2 C3 -85.7(4) . . . . ?
Pd1 P1 C2 C3 41.1(4) . . . . ?
C7 C2 C3 C4 0.5(6) . . . . ?
P1 C2 C3 C4 -174.3(3) . . . . ?
C7 C2 C3 S1 177.0(3) . . . . ?
P1 C2 C3 S1 2.3(5) . . . . ?
C4 C3 S1 O3 -6.1(4) . . . . ?
C2 C3 S1 O3 177.3(3) . . . . ?
C4 C3 S1 O2 -129.6(3) . . . . ?
C2 C3 S1 O2 53.8(4) . . . . ?
C4 C3 S1 O1 112.0(3) . . . . ?
C2 C3 S1 O1 -64.6(4) . . . . ?
O3 S1 O1 Pd1 -172.71(19) . . . . ?
O2 S1 O1 Pd1 -42.0(2) . . . . ?
C3 S1 O1 Pd1 72.6(2) . . . . ?
C1 Pd1 O1 S1 149(3) . . . . ?
P1 Pd1 O1 S1 -29.50(19) . . . . ?
Cl1 Pd1 O1 S1 152.05(19) . . . . ?
C2 C3 C4 C5 0.0(7) . . . . ?
S1 C3 C4 C5 -176.6(4) . . . . ?
C3 C4 C5 C6 -0.5(7) . . . . ?
C4 C5 C6 C7 0.4(7) . . . . ?
C5 C6 C7 C2 0.1(7) . . . . ?
C3 C2 C7 C6 -0.5(6) . . . . ?
P1 C2 C7 C6 174.3(3) . . . . ?
C14 P1 C8 C9 86.0(4) . . . . ?
C2 P1 C8 C9 -22.3(4) . . . . ?
Pd1 P1 C8 C9 -145.2(3) . . . . ?
C14 P1 C8 C13 -94.1(4) . . . . ?
C2 P1 C8 C13 157.6(4) . . . . ?
Pd1 P1 C8 C13 34.6(4) . . . . ?
C13 C8 C9 C10 -0.9(7) . . . . ?
P1 C8 C9 C10 179.0(4) . . . . ?
C8 C9 C10 C11 -0.5(8) . . . . ?
C9 C10 C11 C12 1.3(8) . . . . ?
C10 C11 C12 C13 -0.7(9) . . . . ?
C9 C8 C13 C12 1.5(7) . . . . ?
P1 C8 C13 C12 -178.4(4) . . . . ?
C11 C12 C13 C8 -0.7(8) . . . . ?
C8 P1 C14 C15 -7.6(4) . . . . ?
C2 P1 C14 C15 103.1(4) . . . . ?
Pd1 P1 C14 C15 -137.2(4) . . . . ?
C8 P1 C14 C19 173.6(4) . . . . ?
C2 P1 C14 C19 -75.7(4) . . . . ?
Pd1 P1 C14 C19 43.9(4) . . . . ?
C19 C14 C15 C16 -0.2(7) . . . . ?
P1 C14 C15 C16 -179.0(4) . . . . ?
C14 C15 C16 C17 1.1(8) . . . . ?
C15 C16 C17 C18 -1.0(9) . . . . ?
C16 C17 C18 C19 -0.1(9) . . . . ?
C17 C18 C19 C14 1.0(8) . . . . ?
C15 C14 C19 C18 -0.9(7) . . . . ?
P1 C14 C19 C18 178.0(4) . . . . ?
C22 N1 C20 C21 -62.4(7) . . . . ?
C24 N1 C20 C21 69.2(6) . . . . ?
C20 N1 C22 C23 -44.5(7) . . . . ?
C24 N1 C22 C23 -175.7(5) . . . . ?
C22 N1 C24 C25 -59.5(7) . . . . ?
C20 N1 C24 C25 167.6(5) . . . . ?
